data_2022046
loop_
_publ_author_name
'Jha, Kunal Kumar'
'Gruza, Barbara'
'Kumar, Prashant'
'Chodkiewicz, Michal Leszek'
'Dominiak, Paulina Maria'

_publ_section_title
;
 TAAM: a reliable and user friendly tool for hydrogen-atom location using
 routine X-ray diffraction data
;
_journal_issue 3
_journal_name_full 'Acta Crystallographica Section B Structural Science, Crystal Engineering and Materials'
_journal_paper_doi 10.1107/S2052520620002917
_journal_volume 76
_journal_year 2020
_chemical_absolute_configuration unk
_chemical_formula_moiety 'C15 H21 N3 O4, C3 H7 N O'
_chemical_formula_sum 'C18 H28 N4 O5'
_chemical_formula_weight 380.45
_space_group_crystal_system monoclinic
_space_group_IT_number 4
_space_group_name_Hall 'P 2yb'
_space_group_name_H-M_alt 'P 1 21 1'
_symmetry_Int_Tables_number 4
_audit_creation_date 2019-09-26
_audit_creation_method
;
Olex2 1.2
(compiled 2018.05.29 svn.r3508 for OlexSys, GUI svn.r5506)
;
_cell_angle_alpha 90
_cell_angle_beta 108.75(1)
_cell_angle_gamma 90
_cell_formula_units_Z 2
_cell_length_a 9.598(2)
_cell_length_b 8.939(1)
_cell_length_c 12.170(1)
_cell_measurement_temperature 100
_cell_volume 988.7(3)
_computing_molecular_graphics 'Olex2 (Dolomanov et al., 2009)'
_computing_publication_material 'Olex2 (Dolomanov et al., 2009)'
_computing_structure_refinement 'olex2.refine (Bourhis et al., 2015)'
_diffrn_ambient_temperature 100
_diffrn_measured_fraction_theta_full 0.9991
_diffrn_measured_fraction_theta_max 0.9991
_diffrn_measurement_device_type '\k axis MarCCD 165 detector'
_diffrn_radiation_type Synchrotron
_diffrn_radiation_wavelength 0.5600(2)
_diffrn_reflns_av_R_equivalents 0.0000
_diffrn_reflns_av_unetI/netI 0.0150
_diffrn_reflns_limit_h_max 21
_diffrn_reflns_limit_h_min -22
_diffrn_reflns_limit_k_max 20
_diffrn_reflns_limit_k_min 0
_diffrn_reflns_limit_l_max 28
_diffrn_reflns_limit_l_min 0
_diffrn_reflns_number 13499
_diffrn_reflns_theta_full 26.4955
_diffrn_reflns_theta_max 26.50
_diffrn_reflns_theta_min 1.77
_exptl_absorpt_coefficient_mu 0.094
_exptl_crystal_density_diffrn 1.2778
_exptl_crystal_F_000 408.2123
_refine_diff_density_max 0.1139
_refine_diff_density_min -0.0796
_refine_diff_density_rms 0.0155
_refine_ls_d_res_high 0.7966
_refine_ls_d_res_low 11.5239
_refine_ls_goodness_of_fit_ref 1.2340
_refine_ls_hydrogen_treatment refall
_refine_ls_matrix_type full
_refine_ls_number_constraints 0
_refine_ls_number_parameters 356
_refine_ls_number_reflns 2185
_refine_ls_number_restraints 1
_refine_ls_restrained_S_all 1.2340
_refine_ls_R_factor_all 0.0115
_refine_ls_R_factor_gt 0.0114
_refine_ls_shift/su_max 0.0009
_refine_ls_shift/su_mean 0.0001
_refine_ls_structure_factor_coef Fsqd
_refine_ls_weighting_details 'w=1/[\s^2^(Fo^2^)+(0.0163P)^2^+0.0305P] where P=(Fo^2^+2Fc^2^)/3'
_refine_ls_weighting_scheme calc
_refine_ls_wR_factor_gt 0.0303
_refine_ls_wR_factor_ref 0.0303
_reflns_Friedel_coverage 0.0
_reflns_limit_h_max 11
_reflns_limit_h_min -12
_reflns_limit_k_max 11
_reflns_limit_k_min 0
_reflns_limit_l_max 15
_reflns_limit_l_min 0
_reflns_number_gt 2176
_reflns_number_total 2185
_reflns_threshold_expression I>=2u(I)
_cod_data_source_file 33_TAAM_iso_0.8.cif
_cod_data_source_block 33_TAAM_iso_0.8
_cod_original_cell_volume 988.7(2)
_cod_original_sg_symbol_Hall ' P 2yb'
_cod_database_code 2022046
_olex2_refinement_description
;
;
_olex2_submission_special_instructions 'No special instructions were received'

loop_
_space_group_symop_id
_space_group_symop_operation_xyz
1 x,y,z
2 -x,y+1/2,-z

loop_
_atom_site_label
_atom_site_type_symbol
_atom_site_fract_x
_atom_site_fract_y
_atom_site_fract_z
_atom_site_U_iso_or_equiv
_atom_site_adp_type
_atom_site_occupancy
_atom_site_refinement_flags_posn
O(1) O 0.41634(5) 0.03272(6) 0.98618(4) 0.01241(10) Uani 1.000000 .
O(2) O 0.49840(7) 0.42227(6) 0.73972(5) 0.01831(12) Uani 1.000000 .
O(3) O 0.34374(6) 0.22106(6) 0.40712(4) 0.01834(12) Uani 1.000000 .
O(4) O 0.46438(6) 0.40308(6) 0.35119(4) 0.01501(11) Uani 1.000000 .
N(1) N 0.38662(7) 0.19389(7) 1.17205(5) 0.01238(12) Uani 1.000000 .
N(2) N 0.44906(6) 0.24816(7) 0.89933(5) 0.01019(11) Uani 1.000000 .
N(3) N 0.52167(6) 0.22574(7) 0.62875(5) 0.01067(11) Uani 1.000000 .
C(1) C 0.47962(7) 0.25260(8) 1.10512(5) 0.01073(13) Uani 1.000000 .
C(2) C 0.44436(7) 0.16802(8) 0.99057(5) 0.00878(13) Uani 1.000000 .
C(3) C 0.42371(7) 0.18154(7) 0.78536(5) 0.00900(12) Uani 1.000000 .
C(4) C 0.48726(7) 0.28763(8) 0.71538(5) 0.00934(13) Uani 1.000000 .
C(5) C 0.56746(8) 0.31203(8) 0.54472(6) 0.01160(13) Uani 1.000000 .
C(6) C 0.44571(7) 0.31233(8) 0.42593(6) 0.01069(13) Uani 1.000000 .
C(7) C 0.64193(8) 0.23446(9) 1.17562(6) 0.01680(14) Uani 1.000000 .
C(8) C 0.70678(8) 0.24307(11) 0.53021(6) 0.02126(17) Uani 1.000000 .
C(9) C 0.25847(7) 0.15250(8) 0.71996(6) 0.01164(13) Uani 1.000000 .
C(10 C 0.16411(7) 0.29119(8) 0.69258(6) 0.01178(13) Uani 1.000000 .
C(11 C 0.10071(8) 0.34890(9) 0.77230(6) 0.01658(14) Uani 1.000000 .
C(12 C 0.01121(9) 0.47554(10) 0.74596(7) 0.02122(16) Uani 1.000000 .
C(13 C -0.01591(8) 0.54676(10) 0.63941(7) 0.02140(16) Uani 1.000000 .
C(14 C 0.04894(8) 0.49191(9) 0.56030(7) 0.01912(16) Uani 1.000000 .
C(15 C 0.13822(8) 0.36534(9) 0.58647(6) 0.01499(14) Uani 1.000000 .
O(5) O 1.09615(6) 0.14238(7) 1.03293(5) 0.02396(13) Uani 1.000000 .
N(4) N 0.95081(7) 0.01829(8) 0.87500(6) 0.02129(14) Uani 1.000000 .
C(16 C 0.82360(10) 0.10865(16) 0.86824(11) 0.0420(3) Uani 1.000000 .
C(17 C 0.94077(10) -0.08796(13) 0.78216(8) 0.0304(2) Uani 1.000000 .
C(18 C 1.07698(8) 0.04377(10) 0.95839(6) 0.01951(15) Uani 1.000000 .
H(15 H 0.1857(12) 0.3222(14) 0.5256(9) 0.034(3) Uiso 1.000000 .
H(14 H 0.0303(13) 0.5471(16) 0.4785(12) 0.041(3) Uiso 1.000000 .
H(13 H -0.0859(13) 0.6385(18) 0.6176(10) 0.045(3) Uiso 1.000000 .
H(12 H -0.0362(14) 0.5130(16) 0.8076(11) 0.042(3) Uiso 1.000000 .
H(11 H 0.1199(12) 0.2970(14) 0.8529(10) 0.037(3) Uiso 1.000000 .
H(1a H 0.2747(15) 0.1781(15) 1.1195(11) 0.028(3) Uiso 1.000000 .
H(1b H 0.4229(13) 0.0914(17) 1.2067(11) 0.027(3) Uiso 1.000000 .
H(1c H 0.3985(14) 0.2684(18) 1.2417(12) 0.036(3) Uiso 1.000000 .
H(2) H 0.4733(12) 0.3542(16) 0.9102(9) 0.024(3) Uiso 1.000000 .
H(3) H 0.5092(11) 0.1179(15) 0.6199(8) 0.020(2) Uiso 1.000000 .
H(1) H 0.4536(12) 0.3689(15) 1.0895(9) 0.030(3) Uiso 1.000000 .
H(3a H 0.4781(10) 0.0741(13) 0.7953(8) 0.016(2) Uiso 1.000000 .
H(5) H 0.5866(12) 0.4243(16) 0.5744(9) 0.031(3) Uiso 1.000000 .
H(7a H 0.6664(12) 0.2965(15) 1.2560(10) 0.042(3) Uiso 1.000000 .
H(7b H 0.6690(13) 0.1211(17) 1.1930(10) 0.040(3) Uiso 1.000000 .
H(7c H 0.7094(13) 0.2790(15) 1.1251(10) 0.042(3) Uiso 1.000000 .
H(8a H 0.7957(14) 0.2453(16) 0.6099(11) 0.047(3) Uiso 1.000000 .
H(8b H 0.6854(13) 0.1244(17) 0.4988(10) 0.042(3) Uiso 1.000000 .
H(8c H 0.7401(12) 0.3081(15) 0.4667(10) 0.037(3) Uiso 1.000000 .
H(9a H 0.2522(12) 0.0943(15) 0.6407(10) 0.034(3) Uiso 1.000000 .
H(9b H 0.2183(11) 0.0764(13) 0.7717(9) 0.028(3) Uiso 1.000000 .
H(1d H 0.831(3) 0.225(4) 0.863(2) 0.168(12) Uiso 1.000000 .
H(1e H 0.727(2) 0.060(3) 0.8096(17) 0.102(6) Uiso 1.000000 .
H(1f H 0.8136(18) 0.110(2) 0.9492(15) 0.079(5) Uiso 1.000000 .
H(1g H 0.8447(17) -0.156(2) 0.7645(12) 0.064(4) Uiso 1.000000 .
H(1h H 0.9317(19) -0.030(2) 0.7040(15) 0.084(5) Uiso 1.000000 .
H(1i H 1.038(2) -0.152(2) 0.8015(14) 0.082(5) Uiso 1.000000 .
H(18 H 1.1653(15) -0.0284(17) 0.9563(11) 0.049(4) Uiso 1.000000 .

loop_
_atom_site_aniso_label
_atom_site_aniso_U_11
_atom_site_aniso_U_22
_atom_site_aniso_U_33
_atom_site_aniso_U_12
_atom_site_aniso_U_13
_atom_site_aniso_U_23
O(1) 0.0214(2) 0.0083(2) 0.0075(2) -0.00058(19) 0.00463(18) -0.00030(18)
O(2) 0.0349(3) 0.0097(2) 0.0157(2) -0.0053(2) 0.0157(2) -0.0037(2)
O(3) 0.0168(2) 0.0224(3) 0.0127(2) -0.0056(2) 0.00030(18) 0.0020(2)
O(4) 0.0242(3) 0.0132(2) 0.0083(2) -0.0004(2) 0.0061(2) 0.00127(19)
N(1) 0.0170(3) 0.0133(3) 0.0078(2) 0.0023(2) 0.0055(2) 0.0004(2)
N(2) 0.0150(3) 0.0091(3) 0.0066(2) -0.0005(2) 0.0037(2) -0.0009(2)
N(3) 0.0157(3) 0.0098(3) 0.0073(2) -0.0005(2) 0.0047(2) -0.0004(2)
C(1) 0.0173(3) 0.0079(3) 0.0059(3) -0.0002(3) 0.0023(2) -0.0013(3)
C(2) 0.0127(3) 0.0074(3) 0.0062(3) 0.0006(2) 0.0030(2) -0.0004(2)
C(3) 0.0124(3) 0.0083(3) 0.0066(3) 0.0000(2) 0.0034(2) -0.0004(2)
C(4) 0.0132(3) 0.0082(3) 0.0067(3) -0.0008(2) 0.0033(2) -0.0007(2)
C(5) 0.0153(3) 0.0132(3) 0.0069(3) -0.0027(3) 0.0043(2) -0.0009(3)
C(6) 0.0152(3) 0.0101(3) 0.0075(3) 0.0012(3) 0.0047(2) -0.0003(3)
C(7) 0.0168(3) 0.0202(4) 0.0110(3) -0.0042(3) 0.0011(2) 0.0004(3)
C(8) 0.0132(3) 0.0365(5) 0.0151(3) 0.0010(3) 0.0060(3) 0.0035(4)
C(9) 0.0128(3) 0.0113(3) 0.0104(3) -0.0010(3) 0.0032(2) -0.0012(3)
C(10 0.0119(3) 0.0134(3) 0.0100(3) 0.0010(3) 0.0035(2) 0.0004(3)
C(11 0.0191(3) 0.0188(4) 0.0144(3) 0.0038(3) 0.0090(3) 0.0017(3)
C(12 0.0233(4) 0.0225(4) 0.0216(4) 0.0080(3) 0.0124(3) 0.0003(3)
C(13 0.0197(3) 0.0201(4) 0.0246(4) 0.0082(3) 0.0074(3) 0.0033(3)
C(14 0.0181(3) 0.0215(4) 0.0171(4) 0.0056(3) 0.0047(3) 0.0064(3)
C(15 0.0150(3) 0.0191(4) 0.0110(3) 0.0032(3) 0.0045(2) 0.0020(3)
O(5) 0.0191(3) 0.0353(3) 0.0154(2) -0.0015(2) 0.0026(2) -0.0019(2)
N(4) 0.0144(3) 0.0295(4) 0.0173(3) -0.0039(3) 0.0014(2) 0.0033(3)
C(16 0.0173(4) 0.0591(7) 0.0410(6) 0.0068(5) -0.0025(4) -0.0067(6)
C(17 0.0245(4) 0.0389(5) 0.0255(4) -0.0127(4) 0.0049(3) -0.0063(4)
C(18 0.0143(3) 0.0261(4) 0.0163(3) -0.0015(3) 0.0024(3) 0.0014(3)

loop_
_atom_type_symbol
_atom_type_description
_atom_type_scat_dispersion_real
_atom_type_scat_dispersion_imag
_atom_type_scat_source
_atom_type_scat_dispersion_source
C C 0.00347 0.00161 'Clementi & Roetti, C., At. Data Nucl. Data Tables 1974, 14, (177-478); Clementi & Raimondi, J. Chem. Phys., 1963, 38, (2686-2689)' 'Henke, Gullikson and Davis, At. Data and Nucl. Data Tables, 1993, 54, 2'
H H 0.00000 0.00000 'Clementi & Roetti, C., At. Data Nucl. Data Tables 1974, 14, (177-478); Clementi & Raimondi, J. Chem. Phys., 1963, 38, (2686-2689)' 'Henke, Gullikson and Davis, At. Data and Nucl. Data Tables, 1993, 54, 2'
N N 0.00653 0.00323 'Clementi & Roetti, C., At. Data Nucl. Data Tables 1974, 14, (177-478); Clementi & Raimondi, J. Chem. Phys., 1963, 38, (2686-2689)' 'Henke, Gullikson and Davis, At. Data and Nucl. Data Tables, 1993, 54, 2'
O O 0.01158 0.00611 'Clementi & Roetti, C., At. Data Nucl. Data Tables 1974, 14, (177-478); Clementi & Raimondi, J. Chem. Phys., 1963, 38, (2686-2689)' 'Henke, Gullikson and Davis, At. Data and Nucl. Data Tables, 1993, 54, 2'

loop_
_geom_angle_atom_site_label_1
_geom_angle_atom_site_label_2
_geom_angle_atom_site_label_3
_geom_angle
_geom_angle_site_symmetry_1
_geom_angle_site_symmetry_3
_geom_angle_publ_flag
H(1a N(1) C(1) 112.6(7) . . ?
H(1b N(1) C(1) 111.0(7) . . ?
H(1b N(1) H(1a 105.8(10) . . ?
H(1c N(1) C(1) 106.8(7) . . ?
H(1c N(1) H(1a 113.1(10) . . ?
H(1c N(1) H(1b 107.5(10) . . ?
C(3) N(2) C(2) 122.21(6) . . ?
H(2) N(2) C(2) 118.7(6) . . ?
H(2) N(2) C(3) 119.1(6) . . ?
C(5) N(3) C(4) 123.15(6) . . ?
H(3) N(3) C(4) 116.7(6) . . ?
H(3) N(3) C(5) 120.1(6) . . ?
C(2) C(1) N(1) 109.29(5) . . ?
C(7) C(1) N(1) 109.82(5) . . ?
C(7) C(1) C(2) 110.34(6) . . ?
H(1) C(1) N(1) 107.1(6) . . ?
H(1) C(1) C(2) 110.4(6) . . ?
H(1) C(1) C(7) 109.9(6) . . ?
N(2) C(2) O(1) 123.66(6) . . ?
C(1) C(2) O(1) 120.38(6) . . ?
C(1) C(2) N(2) 115.95(6) . . ?
C(4) C(3) N(2) 107.63(5) . . ?
C(9) C(3) N(2) 112.79(5) . . ?
C(9) C(3) C(4) 110.11(5) . . ?
H(3a C(3) N(2) 109.3(5) . . ?
H(3a C(3) C(4) 110.4(5) . . ?
H(3a C(3) C(9) 106.6(5) . . ?
N(3) C(4) O(2) 125.01(7) . . ?
C(3) C(4) O(2) 119.38(6) . . ?
C(3) C(4) N(3) 115.57(6) . . ?
C(6) C(5) N(3) 110.54(6) . . ?
C(8) C(5) N(3) 109.82(6) . . ?
C(8) C(5) C(6) 108.63(5) . . ?
H(5) C(5) N(3) 108.6(6) . . ?
H(5) C(5) C(6) 108.3(6) . . ?
H(5) C(5) C(8) 110.9(6) . . ?
O(4) C(6) O(3) 124.90(6) . . ?
C(5) C(6) O(3) 119.27(6) . . ?
C(5) C(6) O(4) 115.67(6) . . ?
H(7a C(7) C(1) 109.8(6) . . ?
H(7b C(7) C(1) 110.9(6) . . ?
H(7b C(7) H(7a 110.1(9) . . ?
H(7c C(7) C(1) 108.9(6) . . ?
H(7c C(7) H(7a 108.9(9) . . ?
H(7c C(7) H(7b 108.1(9) . . ?
H(8a C(8) C(5) 111.1(6) . . ?
H(8b C(8) C(5) 110.3(6) . . ?
H(8b C(8) H(8a 109.4(10) . . ?
H(8c C(8) C(5) 109.4(6) . . ?
H(8c C(8) H(8a 107.6(9) . . ?
H(8c C(8) H(8b 108.9(9) . . ?
C(10 C(9) C(3) 114.73(6) . . ?
H(9a C(9) C(3) 107.0(6) . . ?
H(9a C(9) C(10 110.0(6) . . ?
H(9b C(9) C(3) 107.7(5) . . ?
H(9b C(9) C(10 110.2(6) . . ?
H(9b C(9) H(9a 106.8(8) . . ?
C(11 C(10 C(9) 120.94(6) . . ?
C(15 C(10 C(9) 120.57(6) . . ?
C(15 C(10 C(11 118.49(6) . . ?
C(12 C(11 C(10 120.87(7) . . ?
H(11 C(11 C(10 120.1(6) . . ?
H(11 C(11 C(12 119.0(6) . . ?
C(13 C(12 C(11 120.15(7) . . ?
H(12 C(12 C(11 118.1(7) . . ?
H(12 C(12 C(13 121.7(7) . . ?
C(14 C(13 C(12 119.45(7) . . ?
H(13 C(13 C(12 120.7(7) . . ?
H(13 C(13 C(14 119.8(7) . . ?
C(15 C(14 C(13 120.44(7) . . ?
H(14 C(14 C(13 120.1(7) . . ?
H(14 C(14 C(15 119.5(7) . . ?
C(14 C(15 C(10 120.59(7) . . ?
H(15 C(15 C(10 118.9(7) . . ?
H(15 C(15 C(14 120.5(6) . . ?
C(17 N(4) C(16 118.50(7) . . ?
C(18 N(4) C(16 119.67(8) . . ?
C(18 N(4) C(17 121.50(7) . . ?
H(1d C(16 N(4) 119.2(15) . . ?
H(1e C(16 N(4) 110.4(11) . . ?
H(1e C(16 H(1d 115(2) . . ?
H(1f C(16 N(4) 107.1(10) . . ?
H(1f C(16 H(1d 94.2(18) . . ?
H(1f C(16 H(1e 108.6(13) . . ?
H(1g C(17 N(4) 111.6(8) . . ?
H(1h C(17 N(4) 110.2(10) . . ?
H(1h C(17 H(1g 106.3(12) . . ?
H(1i C(17 N(4) 110.4(9) . . ?
H(1i C(17 H(1g 112.0(13) . . ?
H(1i C(17 H(1h 106.1(12) . . ?
N(4) C(18 O(5) 124.63(8) . . ?
H(18 C(18 O(5) 121.0(7) . . ?
H(18 C(18 N(4) 114.4(7) . . ?

loop_
_geom_bond_atom_site_label_1
_geom_bond_atom_site_label_2
_geom_bond_distance
_geom_bond_site_symmetry_2
_geom_bond_publ_flag
O(1) C(2) 1.2364(9) . ?
O(2) C(4) 1.2358(9) . ?
O(3) C(6) 1.2377(9) . ?
O(4) C(6) 1.2736(9) . ?
N(1) C(1) 1.4843(8) . ?
N(1) H(1a 1.068(14) . ?
N(1) H(1b 1.022(15) . ?
N(1) H(1c 1.055(15) . ?
N(2) C(2) 1.3343(9) . ?
N(2) C(3) 1.4563(8) . ?
N(2) H(2) 0.975(14) . ?
N(3) C(4) 1.3231(9) . ?
N(3) C(5) 1.4570(8) . ?
N(3) H(3) 0.973(14) . ?
C(1) C(2) 1.5252(9) . ?
C(1) C(7) 1.5264(9) . ?
C(1) H(1) 1.071(14) . ?
C(3) C(4) 1.5267(9) . ?
C(3) C(9) 1.5507(9) . ?
C(3) H(3a 1.082(11) . ?
C(5) C(6) 1.5392(9) . ?
C(5) C(8) 1.5333(10) . ?
C(5) H(5) 1.063(14) . ?
C(7) H(7a 1.083(13) . ?
C(7) H(7b 1.051(15) . ?
C(7) H(7c 1.101(12) . ?
C(8) H(8a 1.066(13) . ?
C(8) H(8b 1.124(15) . ?
C(8) H(8c 1.094(12) . ?
C(9) C(10 1.5080(9) . ?
C(9) H(9a 1.081(12) . ?
C(9) H(9b 1.078(11) . ?
C(10 C(11 1.3990(9) . ?
C(10 C(15 1.4009(9) . ?
C(11 C(12 1.3947(11) . ?
C(11 H(11 1.047(12) . ?
C(12 C(13 1.3920(11) . ?
C(12 H(12 1.049(13) . ?
C(13 C(14 1.3929(11) . ?
C(13 H(13 1.039(15) . ?
C(14 C(15 1.3930(11) . ?
C(14 H(14 1.073(14) . ?
C(15 H(15 1.059(11) . ?
O(5) C(18 1.2355(11) . ?
N(4) C(16 1.4441(13) . ?
N(4) C(17 1.4553(12) . ?
N(4) C(18 1.3259(10) . ?
C(16 H(1d 1.05(4) . ?
C(16 H(1e 1.07(2) . ?
C(16 H(1f 1.021(18) . ?
C(17 H(1g 1.070(17) . ?
C(17 H(1h 1.060(19) . ?
C(17 H(1i 1.054(19) . ?
C(18 H(18 1.072(14) . ?
